data_4516436
loop_
_publ_author_name
'Lei, Xiao-Wu'
'Yue, Cheng-Yang'
'Zhao, Jian-Qiang'
'Han, Yong-Fang'
'Yang, Jiang-Tao'
'Meng, Rong-Rong'
'Gao, Chuan-Sheng'
'Ding, Hao'
'Wang, Chun-Yan'
'Chen, Wan-Dong'

_publ_section_title
;
 Low-Dimensional Hybrid Cuprous Halides Directed by Transition Metal
 Complex: Syntheses, Crystal Structures, and Photocatalytic Properties
;
_journal_issue 11
_journal_name_full 'Crystal Growth &amp; Design'
_journal_page_first 5416
_journal_paper_doi 10.1021/acs.cgd.5b01037
_journal_volume 15
_journal_year 2015
_chemical_formula_sum 'C32 H30 Cu9 I12 N6'
_chemical_formula_weight 2593.28
_space_group_IT_number 14
_space_group_name_Hall '-P 2ybc'
_space_group_name_H-M_alt 'P 1 21/c 1'
_symmetry_cell_setting monoclinic
_symmetry_space_group_name_H-M 'P 1 21/c 1'
_atom_sites_solution_hydrogens geom
_atom_sites_solution_primary direct
_atom_sites_solution_secondary difmap
_audit_creation_method SHELXL-97
_cell_angle_alpha 90.00
_cell_angle_beta 99.8200(10)
_cell_angle_gamma 90.00
_cell_formula_units_Z 4
_cell_length_a 26.4739(12)
_cell_length_b 14.9139(7)
_cell_length_c 14.1172(7)
_cell_measurement_temperature 296(2)
_cell_volume 5492.2(5)
_computing_cell_refinement 'APEX2 Software Suite (Bruker,2005)'
_computing_data_collection 'APEX2 Software Suite (Bruker,2005)'
_computing_data_reduction 'APEX2 Software Suite (Bruker,2005)'
_computing_structure_refinement 'SHELXL-97 (Sheldrick, 2008)'
_computing_structure_solution 'SHELXS-97 (Sheldrick, 2008)'
_diffrn_ambient_temperature 293(2)
_diffrn_measured_fraction_theta_full 0.994
_diffrn_measured_fraction_theta_max 0.994
_diffrn_measurement_device_type 'Bruker SMART CCD area detector'
_diffrn_measurement_method 'phi and omega scans'
_diffrn_radiation_monochromator graphite
_diffrn_radiation_source 'fine-focus sealed tube'
_diffrn_radiation_type MoK\a
_diffrn_radiation_wavelength 0.71073
_diffrn_reflns_av_R_equivalents 0.0358
_diffrn_reflns_av_sigmaI/netI 0.0280
_diffrn_reflns_limit_h_max 34
_diffrn_reflns_limit_h_min -34
_diffrn_reflns_limit_k_max 19
_diffrn_reflns_limit_k_min -19
_diffrn_reflns_limit_l_max 18
_diffrn_reflns_limit_l_min -18
_diffrn_reflns_number 63180
_diffrn_reflns_theta_full 27.62
_diffrn_reflns_theta_max 27.62
_diffrn_reflns_theta_min 1.56
_exptl_absorpt_coefficient_mu 10.188
_exptl_absorpt_correction_T_max 0.4962
_exptl_absorpt_correction_T_min 0.4290
_exptl_absorpt_correction_type multi-scan
_exptl_absorpt_process_details 'SADABS; Bruker, 2000'
_exptl_crystal_colour 'dark red'
_exptl_crystal_density_diffrn 3.136
_exptl_crystal_density_method 'not measured'
_exptl_crystal_description block
_exptl_crystal_F_000 4644
_exptl_crystal_size_max 0.10
_exptl_crystal_size_mid 0.10
_exptl_crystal_size_min 0.08
_refine_diff_density_max 3.265
_refine_diff_density_min -2.257
_refine_diff_density_rms 0.171
_refine_ls_extinction_coef 0
_refine_ls_extinction_method SHELXL
_refine_ls_goodness_of_fit_ref 1.004
_refine_ls_hydrogen_treatment mixed
_refine_ls_matrix_type full
_refine_ls_number_parameters 542
_refine_ls_number_reflns 12682
_refine_ls_number_restraints 0
_refine_ls_restrained_S_all 1.004
_refine_ls_R_factor_all 0.0438
_refine_ls_R_factor_gt 0.0320
_refine_ls_shift/su_max 0.002
_refine_ls_shift/su_mean 0.000
_refine_ls_structure_factor_coef Fsqd
_refine_ls_weighting_details 'calc w=1/[\s^2^(Fo^2^)+(0.0415P)^2^+17.4914P] where P=(Fo^2^+2Fc^2^)/3'
_refine_ls_weighting_scheme calc
_refine_ls_wR_factor_gt 0.0777
_refine_ls_wR_factor_ref 0.0829
_reflns_number_gt 10381
_reflns_number_total 12682
_reflns_threshold_expression >2sigma(I)
_cod_data_source_file cg5b01037_si_008.cif
_cod_data_source_block C32N6H30Cu9I12
_cod_original_sg_symbol_H-M P21/c
_cod_database_code 4516436

loop_
_symmetry_equiv_pos_as_xyz
'x, y, z'
'-x, y+1/2, -z+1/2'
'-x, -y, -z'
'x, -y-1/2, z-1/2'

loop_
_atom_site_label
_atom_site_type_symbol
_atom_site_fract_x
_atom_site_fract_y
_atom_site_fract_z
_atom_site_U_iso_or_equiv
_atom_site_adp_type
_atom_site_occupancy
_atom_site_symmetry_multiplicity
_atom_site_calc_flag
_atom_site_refinement_flags
I11 I 0.243996(15) 0.29753(2) 0.85953(3) 0.03446(8) Uani 1 1 d .
I10 I 0.152162(14) 0.18780(2) 1.06116(3) 0.03463(9) Uani 1 1 d .
I9 I 0.109887(15) 0.14726(3) 0.75786(3) 0.03751(9) Uani 1 1 d .
I8 I 0.319889(15) 0.16114(3) 1.12653(3) 0.03616(9) Uani 1 1 d .
I7 I 0.239742(14) -0.00032(2) 0.91129(3) 0.03330(8) Uani 1 1 d .
I6 I 0.246084(15) 0.42355(3) 1.13187(3) 0.03762(9) Uani 1 1 d .
I5 I 0.377012(15) 0.13570(3) 0.84936(3) 0.03782(9) Uani 1 1 d .
I4 I 0.088773(16) -0.06392(3) 0.96263(3) 0.04470(10) Uani 1 1 d .
I3 I 0.212506(17) -0.05568(3) 1.20710(3) 0.04501(10) Uani 1 1 d .
I2 I 0.049012(18) -0.34071(3) 0.87808(3) 0.04918(11) Uani 1 1 d .
I12 I 0.482829(18) 0.37699(4) 0.71416(3) 0.05607(12) Uani 1 1 d .
I1 I 0.21450(2) -0.26930(4) 0.98686(4) 0.06598(14) Uani 1 1 d .
Cu9 Cu 0.54798(3) 0.34458(5) 0.87139(5) 0.03445(15) Uani 1 1 d .
Cu8 Cu 0.14726(3) 0.07072(6) 0.92074(6) 0.04737(19) Uani 1 1 d .
Cu7 Cu 0.24039(3) 0.26384(6) 1.04691(6) 0.0519(2) Uani 1 1 d .
Cu6 Cu 0.29956(3) 0.20225(6) 0.73608(7) 0.0543(2) Uani 1 1 d .
Cu5 Cu 0.29597(4) 0.15404(6) 0.93080(6) 0.0528(2) Uani 1 1 d .
Cu4 Cu 0.20867(8) 0.1398(2) 0.7823(2) 0.0490(8) Uani 0.685(16) 1 d P
Cu4B Cu 0.2021(4) 0.1786(13) 0.7394(16) 0.100(6) Uani 0.315(16) 1 d P
Cu3 Cu 0.22736(4) 0.06964(8) 1.08733(8) 0.0706(3) Uani 1 1 d .
Cu2 Cu 0.12042(4) -0.23248(8) 0.93951(8) 0.0703(3) Uani 1 1 d .
Cu1 Cu 0.18773(4) -0.11053(8) 1.03238(8) 0.0690(3) Uani 1 1 d .
N5 N 0.06063(18) 0.3972(3) 0.8028(3) 0.0370(11) Uani 1 1 d .
N2 N 0.60402(18) 0.3224(3) 0.7976(4) 0.0365(11) Uani 1 1 d .
N4 N 0.49967(19) 0.3632(3) 0.9638(4) 0.0365(11) Uani 1 1 d .
N6 N -0.03462(19) 0.2695(3) 0.8650(3) 0.0375(11) Uani 1 1 d .
N3 N 0.59680(19) 0.4095(3) 0.9833(4) 0.0404(11) Uani 1 1 d .
N1 N 0.5661(2) 0.2093(3) 0.9102(4) 0.0385(11) Uani 1 1 d .
C27 C -0.0207(2) 0.3555(4) 0.8526(4) 0.0372(13) Uani 1 1 d .
C21 C 0.0342(2) 0.3813(4) 0.8761(4) 0.0358(12) Uani 1 1 d .
C25 C 0.1093(2) 0.4273(5) 0.8211(5) 0.0454(15) Uani 1 1 d .
H25 H 0.1265 0.4380 0.7700 0.054 Uiso 1 1 calc .
C19 C 0.5747(2) 0.4255(4) 1.0603(4) 0.0407(14) Uani 1 1 d .
C10 C 0.6288(2) 0.2433(4) 0.8136(4) 0.0381(13) Uani 1 1 d .
C20 C 0.5208(2) 0.3961(4) 1.0505(4) 0.0369(13) Uani 1 1 d .
C1 C 0.5443(3) 0.1548(4) 0.9680(5) 0.0487(16) Uani 1 1 d .
H1 H 0.5157 0.1750 0.9922 0.058 Uiso 1 1 calc .
C9 C 0.6074(2) 0.1799(4) 0.8757(4) 0.0392(13) Uani 1 1 d .
C31 C -0.0846(3) 0.2448(5) 0.8445(5) 0.0470(15) Uani 1 1 d .
H31 H -0.0936 0.1852 0.8516 0.056 Uiso 1 1 calc .
C28 C -0.0577(3) 0.4184(5) 0.8225(5) 0.0491(16) Uani 1 1 d .
H28 H -0.0483 0.4778 0.8159 0.059 Uiso 1 1 calc .
C29 C -0.1088(3) 0.3940(5) 0.8018(5) 0.0532(17) Uani 1 1 d .
H29 H -0.1340 0.4364 0.7803 0.064 Uiso 1 1 calc .
C23 C 0.1087(3) 0.4245(5) 0.9877(5) 0.0538(17) Uani 1 1 d .
H23 H 0.1252 0.4328 1.0508 0.065 Uiso 1 1 calc .
C22 C 0.0587(3) 0.3941(5) 0.9685(5) 0.0483(16) Uani 1 1 d .
H22 H 0.0414 0.3822 1.0192 0.058 Uiso 1 1 calc .
C8 C 0.6200(3) 0.3833(5) 0.7410(6) 0.0531(17) Uani 1 1 d .
H8 H 0.6026 0.4375 0.7308 0.064 Uiso 1 1 calc .
C15 C 0.4926(3) 0.4007(5) 1.1235(5) 0.0546(18) Uani 1 1 d .
H15 H 0.5073 0.4231 1.1834 0.065 Uiso 1 1 calc .
C18 C 0.4510(3) 0.3357(5) 0.9492(6) 0.0511(17) Uani 1 1 d .
H18 H 0.4366 0.3138 0.8890 0.061 Uiso 1 1 calc .
C17 C 0.4216(3) 0.3389(5) 1.0207(6) 0.060(2) Uani 1 1 d .
H17 H 0.3880 0.3184 1.0089 0.072 Uiso 1 1 calc .
C32 C 0.0036(3) 0.2005(5) 0.9015(6) 0.0544(18) Uani 1 1 d .
H32A H -0.0133 0.1441 0.9057 0.082 Uiso 1 1 calc R
H32B H 0.0212 0.2176 0.9641 0.082 Uiso 1 1 calc R
H32C H 0.0279 0.1950 0.8585 0.082 Uiso 1 1 calc R
C26 C 0.0358(3) 0.3840(6) 0.7012(5) 0.0561(19) Uani 1 1 d .
H26A H 0.0599 0.3973 0.6595 0.084 Uiso 1 1 calc R
H26B H 0.0068 0.4233 0.6866 0.084 Uiso 1 1 calc R
H26C H 0.0246 0.3229 0.6919 0.084 Uiso 1 1 calc R
C11 C 0.6455(3) 0.4336(5) 0.9870(5) 0.0545(18) Uani 1 1 d .
H11 H 0.6610 0.4212 0.9340 0.065 Uiso 1 1 calc .
C30 C -0.1217(3) 0.3058(5) 0.8138(5) 0.0516(17) Uani 1 1 d .
H30 H -0.1559 0.2882 0.8009 0.062 Uiso 1 1 calc .
C24 C 0.1339(2) 0.4423(5) 0.9119(5) 0.0487(16) Uani 1 1 d .
H24 H 0.1672 0.4643 0.9230 0.058 Uiso 1 1 calc .
C4 C 0.6279(3) 0.0962(5) 0.8992(5) 0.058(2) Uani 1 1 d .
H4 H 0.6570 0.0774 0.8760 0.070 Uiso 1 1 calc .
C14 C 0.6012(3) 0.4679(5) 1.1405(5) 0.0571(18) Uani 1 1 d .
H14 H 0.5852 0.4800 1.1930 0.068 Uiso 1 1 calc .
C2 C 0.5629(3) 0.0699(5) 0.9924(5) 0.0552(18) Uani 1 1 d .
H2 H 0.5472 0.0333 1.0321 0.066 Uiso 1 1 calc .
C12 C 0.6739(3) 0.4754(6) 1.0637(6) 0.066(2) Uani 1 1 d .
H12 H 0.7077 0.4918 1.0626 0.079 Uiso 1 1 calc .
C16 C 0.4418(3) 0.3718(5) 1.1076(6) 0.066(2) Uani 1 1 d .
H16 H 0.4221 0.3751 1.1562 0.079 Uiso 1 1 calc .
C7 C 0.6620(3) 0.3681(6) 0.6968(6) 0.070(2) Uani 1 1 d .
H7 H 0.6726 0.4116 0.6572 0.084 Uiso 1 1 calc .
C13 C 0.6520(3) 0.4924(6) 1.1418(6) 0.068(2) Uani 1 1 d .
H13 H 0.6707 0.5202 1.1956 0.082 Uiso 1 1 calc .
C5 C 0.6711(3) 0.2253(6) 0.7713(6) 0.063(2) Uani 1 1 d .
H5 H 0.6884 0.1711 0.7826 0.075 Uiso 1 1 calc .
C6 C 0.6875(3) 0.2892(7) 0.7116(7) 0.078(3) Uani 1 1 d .
H6 H 0.7157 0.2779 0.6821 0.094 Uiso 1 1 calc .
C3 C 0.6049(4) 0.0407(5) 0.9573(6) 0.071(3) Uani 1 1 d .
H3 H 0.6180 -0.0163 0.9724 0.086 Uiso 1 1 calc .

loop_
_atom_site_aniso_label
_atom_site_aniso_U_11
_atom_site_aniso_U_22
_atom_site_aniso_U_33
_atom_site_aniso_U_23
_atom_site_aniso_U_13
_atom_site_aniso_U_12
I11 0.0419(2) 0.03254(18) 0.03077(18) 0.00006(14) 0.01128(15) 0.00230(15)
I10 0.03308(19) 0.03545(18) 0.03693(19) -0.00541(15) 0.01045(15) 0.00177(15)
I9 0.03155(19) 0.0460(2) 0.03525(19) 0.00461(16) 0.00642(15) -0.00036(16)
I8 0.0361(2) 0.0426(2) 0.02995(18) -0.00315(15) 0.00610(15) 0.00610(16)
I7 0.03089(18) 0.03421(18) 0.03762(19) 0.00109(15) 0.01390(15) 0.00147(14)
I6 0.0424(2) 0.0403(2) 0.02963(18) 0.00153(15) 0.00464(15) -0.00383(16)
I5 0.0336(2) 0.0436(2) 0.0373(2) 0.00509(16) 0.00881(15) 0.00166(16)
I4 0.0351(2) 0.0467(2) 0.0500(2) 0.01013(18) 0.00077(17) -0.01133(17)
I3 0.0429(2) 0.0534(2) 0.0374(2) 0.00006(18) 0.00319(17) 0.01065(19)
I2 0.0471(2) 0.0492(2) 0.0522(3) 0.00168(19) 0.0111(2) -0.00393(19)
I12 0.0408(2) 0.0836(3) 0.0437(2) -0.0083(2) 0.00685(19) 0.0050(2)
I1 0.0541(3) 0.0605(3) 0.0878(4) -0.0079(3) 0.0250(3) 0.0018(2)
Cu9 0.0317(4) 0.0328(3) 0.0423(4) -0.0003(3) 0.0159(3) -0.0001(3)
Cu8 0.0496(5) 0.0501(5) 0.0427(4) -0.0015(4) 0.0086(4) -0.0016(4)
Cu7 0.0497(5) 0.0527(5) 0.0533(5) -0.0027(4) 0.0086(4) -0.0015(4)
Cu6 0.0481(5) 0.0570(5) 0.0544(5) 0.0114(4) -0.0008(4) -0.0035(4)
Cu5 0.0499(5) 0.0601(5) 0.0508(5) 0.0091(4) 0.0152(4) 0.0090(4)
Cu4 0.0367(8) 0.0613(13) 0.0501(12) -0.0084(11) 0.0103(7) -0.0007(7)
Cu4B 0.059(3) 0.118(9) 0.136(11) -0.083(9) 0.053(5) -0.038(5)
Cu3 0.0651(7) 0.0741(7) 0.0731(7) 0.0133(5) 0.0133(5) 0.0180(5)
Cu2 0.0594(6) 0.0923(8) 0.0598(6) -0.0006(5) 0.0118(5) -0.0218(6)
Cu1 0.0656(6) 0.0820(7) 0.0580(6) -0.0189(5) 0.0067(5) -0.0011(5)
N5 0.030(2) 0.050(3) 0.033(2) 0.004(2) 0.008(2) 0.004(2)
N2 0.030(2) 0.038(3) 0.045(3) 0.004(2) 0.016(2) 0.001(2)
N4 0.036(3) 0.030(2) 0.047(3) -0.002(2) 0.018(2) -0.001(2)
N6 0.036(3) 0.043(3) 0.036(3) 0.005(2) 0.013(2) 0.002(2)
N3 0.034(3) 0.041(3) 0.046(3) -0.006(2) 0.007(2) -0.002(2)
N1 0.040(3) 0.034(2) 0.044(3) 0.003(2) 0.016(2) 0.002(2)
C27 0.030(3) 0.046(3) 0.037(3) 0.007(3) 0.010(2) 0.002(2)
C21 0.028(3) 0.040(3) 0.039(3) 0.009(2) 0.007(2) 0.000(2)
C25 0.027(3) 0.060(4) 0.049(4) 0.009(3) 0.008(3) -0.002(3)
C19 0.046(4) 0.033(3) 0.042(3) 0.004(3) 0.004(3) 0.010(3)
C10 0.032(3) 0.045(3) 0.039(3) -0.003(3) 0.011(2) 0.004(3)
C20 0.043(3) 0.028(3) 0.043(3) 0.001(2) 0.015(3) 0.005(2)
C1 0.052(4) 0.043(3) 0.055(4) 0.007(3) 0.021(3) 0.001(3)
C9 0.039(3) 0.041(3) 0.038(3) 0.000(3) 0.007(3) 0.010(3)
C31 0.051(4) 0.054(4) 0.040(3) 0.002(3) 0.019(3) -0.007(3)
C28 0.036(3) 0.049(4) 0.063(4) 0.016(3) 0.011(3) 0.007(3)
C29 0.030(3) 0.070(5) 0.058(4) 0.016(4) 0.003(3) 0.008(3)
C23 0.042(4) 0.071(5) 0.045(4) 0.004(3) -0.004(3) -0.001(3)
C22 0.040(4) 0.065(4) 0.041(3) 0.007(3) 0.009(3) 0.008(3)
C8 0.044(4) 0.056(4) 0.065(4) 0.013(3) 0.026(3) -0.004(3)
C15 0.073(5) 0.051(4) 0.047(4) -0.005(3) 0.032(4) -0.004(4)
C18 0.045(4) 0.050(4) 0.066(4) -0.005(3) 0.030(3) -0.009(3)
C17 0.054(4) 0.053(4) 0.081(6) 0.003(4) 0.038(4) -0.009(3)
C32 0.049(4) 0.052(4) 0.066(5) 0.017(3) 0.021(4) 0.009(3)
C26 0.042(4) 0.092(6) 0.035(3) -0.002(3) 0.008(3) -0.006(4)
C11 0.037(4) 0.070(5) 0.058(4) -0.019(4) 0.012(3) -0.009(3)
C30 0.034(3) 0.073(5) 0.049(4) 0.009(3) 0.008(3) -0.002(3)
C24 0.026(3) 0.060(4) 0.059(4) 0.006(3) 0.005(3) 0.002(3)
C4 0.069(5) 0.057(4) 0.052(4) 0.010(3) 0.021(4) 0.031(4)
C14 0.054(4) 0.068(5) 0.048(4) -0.004(4) 0.006(3) 0.013(4)
C2 0.071(5) 0.045(4) 0.053(4) 0.020(3) 0.019(4) 0.006(3)
C12 0.044(4) 0.076(5) 0.074(5) -0.016(4) 0.001(4) -0.004(4)
C16 0.075(6) 0.062(5) 0.074(5) -0.001(4) 0.052(5) -0.005(4)
C7 0.048(4) 0.091(6) 0.078(6) 0.025(5) 0.033(4) 0.000(4)
C13 0.061(5) 0.084(6) 0.053(4) -0.015(4) -0.007(4) 0.005(4)
C5 0.047(4) 0.070(5) 0.080(5) 0.011(4) 0.036(4) 0.017(4)
C6 0.050(5) 0.110(7) 0.086(6) 0.012(5) 0.047(5) 0.009(5)
C3 0.109(7) 0.048(4) 0.061(5) 0.020(4) 0.028(5) 0.029(5)

loop_
_atom_type_symbol
_atom_type_description
_atom_type_scat_dispersion_real
_atom_type_scat_dispersion_imag
_atom_type_scat_source
C C 0.0033 0.0016 'International Tables Vol C Tables 4.2.6.8 and 6.1.1.4'
H H 0.0000 0.0000 'International Tables Vol C Tables 4.2.6.8 and 6.1.1.4'
N N 0.0061 0.0033 'International Tables Vol C Tables 4.2.6.8 and 6.1.1.4'
Cu Cu 0.3201 1.2651 'International Tables Vol C Tables 4.2.6.8 and 6.1.1.4'
I I -0.4742 1.8119 'International Tables Vol C Tables 4.2.6.8 and 6.1.1.4'

loop_
_geom_angle_atom_site_label_1
_geom_angle_atom_site_label_2
_geom_angle_atom_site_label_3
_geom_angle
_geom_angle_site_symmetry_1
_geom_angle_site_symmetry_3
Cu4B I11 Cu5 80.3(6) . .
Cu4B I11 Cu4 18.0(6) . .
Cu5 I11 Cu4 64.52(7) . .
Cu4B I11 Cu7 115.6(6) . .
Cu5 I11 Cu7 65.28(3) . .
Cu4 I11 Cu7 99.54(8) . .
Cu4B I11 Cu6 57.41(11) . .
Cu5 I11 Cu6 62.59(3) . .
Cu4 I11 Cu6 59.72(6) . .
Cu7 I11 Cu6 127.82(3) . .
Cu8 I10 Cu7 99.14(3) . .
Cu8 I10 Cu3 66.47(3) . .
Cu7 I10 Cu3 68.93(3) . .
Cu4B I9 Cu4 18.7(6) . .
Cu4B I9 Cu8 86.8(7) . .
Cu4 I9 Cu8 68.88(9) . .
Cu6 I8 Cu7 65.57(3) 4_566 .
Cu6 I8 Cu5 125.56(3) 4_566 .
Cu7 I8 Cu5 64.48(3) . .
Cu6 I8 Cu3 103.45(3) 4_566 .
Cu7 I8 Cu3 66.15(3) . .
Cu5 I8 Cu3 74.61(3) . .
Cu8 I7 Cu5 98.51(3) . .
Cu8 I7 Cu3 63.82(3) . .
Cu5 I7 Cu3 74.77(3) . .
Cu8 I7 Cu4 64.53(5) . .
Cu5 I7 Cu4 62.04(5) . .
Cu3 I7 Cu4 103.65(5) . .
Cu8 I7 Cu1 70.42(3) . .
Cu5 I7 Cu1 136.71(3) . .
Cu3 I7 Cu1 62.66(3) . .
Cu4 I7 Cu1 133.89(6) . .
Cu4B I6 Cu6 60.21(11) 4_566 4_566
Cu4B I6 Cu7 74.8(6) 4_566 .
Cu6 I6 Cu7 66.35(3) 4_566 .
Cu4B I6 Cu4 18.2(6) 4_566 4_566
Cu6 I6 Cu4 62.69(7) 4_566 4_566
Cu7 I6 Cu4 92.39(9) . 4_566
Cu6 I5 Cu5 66.84(3) . .
Cu8 I4 Cu2 118.25(3) . .
Cu8 I4 Cu1 73.33(3) . .
Cu2 I4 Cu1 60.34(3) . .
Cu1 I3 Cu3 69.32(4) . .
Cu2 I1 Cu1 64.33(4) . .
N2 Cu9 N4 171.1(2) . .
N2 Cu9 N3 93.0(2) . .
N4 Cu9 N3 79.9(2) . .
N2 Cu9 N1 79.68(19) . .
N4 Cu9 N1 96.01(19) . .
N3 Cu9 N1 99.3(2) . .
N2 Cu9 I12 91.69(15) . .
N4 Cu9 I12 97.21(16) . .
N3 Cu9 I12 141.84(15) . .
N1 Cu9 I12 118.83(15) . .
I9 Cu8 I10 109.69(3) . .
I9 Cu8 I4 112.25(3) . .
I10 Cu8 I4 106.81(3) . .
I9 Cu8 I7 109.89(3) . .
I10 Cu8 I7 111.75(3) . .
I4 Cu8 I7 106.40(3) . .
I9 Cu8 Cu3 146.83(4) . .
I10 Cu8 Cu3 56.91(3) . .
I4 Cu8 Cu3 100.90(4) . .
I7 Cu8 Cu3 59.34(3) . .
I9 Cu8 Cu4 55.16(5) . .
I10 Cu8 Cu4 107.91(5) . .
I4 Cu8 Cu4 145.28(6) . .
I7 Cu8 Cu4 59.54(6) . .
Cu3 Cu8 Cu4 97.54(5) . .
I10 Cu7 I6 109.50(3) . .
I10 Cu7 I8 111.33(3) . .
I6 Cu7 I8 109.97(3) . .
I10 Cu7 I11 109.48(3) . .
I6 Cu7 I11 105.39(3) . .
I8 Cu7 I11 110.99(3) . .
I10 Cu7 Cu5 110.06(4) . .
I6 Cu7 Cu5 140.17(4) . .
I8 Cu7 Cu5 58.44(3) . .
I11 Cu7 Cu5 56.32(3) . .
I10 Cu7 Cu6 110.57(4) . 4_566
I6 Cu7 Cu6 56.53(3) . 4_566
I8 Cu7 Cu6 56.86(3) . 4_566
I11 Cu7 Cu6 139.72(4) . 4_566
Cu5 Cu7 Cu6 111.94(4) . 4_566
I10 Cu7 Cu3 55.57(3) . .
I6 Cu7 Cu3 141.51(4) . .
I8 Cu7 Cu3 58.32(3) . .
I11 Cu7 Cu3 113.03(4) . .
Cu5 Cu7 Cu3 69.21(3) . .
Cu6 Cu7 Cu3 93.16(4) 4_566 .
I5 Cu6 Cu4B 128.4(7) . .
I5 Cu6 I6 111.50(4) . 4_565
Cu4B Cu6 I6 58.45(10) . 4_565
I5 Cu6 I8 115.88(4) . 4_565
Cu4B Cu6 I8 114.3(6) . 4_565
I6 Cu6 I8 111.19(3) 4_565 4_565
I5 Cu6 Cu4 110.92(8) . .
Cu4B Cu6 Cu4 17.6(6) . .
I6 Cu6 Cu4 59.06(5) 4_565 .
I8 Cu6 Cu4 131.68(8) 4_565 .
I5 Cu6 I11 104.61(3) . .
Cu4B Cu6 I11 56.03(11) . .
I6 Cu6 I11 114.32(3) 4_565 .
I8 Cu6 I11 98.64(3) 4_565 .
Cu4 Cu6 I11 57.39(5) . .
I5 Cu6 Cu5 57.27(3) . .
Cu4B Cu6 Cu5 75.8(6) . .
I6 Cu6 Cu5 104.73(4) 4_565 .
I8 Cu6 Cu5 142.44(4) 4_565 .
Cu4 Cu6 Cu5 60.96(6) . .
I11 Cu6 Cu5 55.33(3) . .
I5 Cu6 Cu7 152.48(5) . 4_565
Cu4B Cu6 Cu7 70.1(6) . 4_565
I6 Cu6 Cu7 57.12(3) 4_565 4_565
I8 Cu6 Cu7 57.57(3) 4_565 4_565
Cu4 Cu6 Cu7 85.46(7) . 4_565
I11 Cu6 Cu7 102.85(3) . 4_565
Cu5 Cu6 Cu7 145.88(4) . 4_565
I5 Cu5 I11 109.24(3) . .
I5 Cu5 I8 112.52(4) . .
I11 Cu5 I8 111.66(3) . .
I5 Cu5 I7 109.97(3) . .
I11 Cu5 I7 113.83(4) . .
I8 Cu5 I7 99.40(3) . .
I5 Cu5 Cu4 106.96(6) . .
I11 Cu5 Cu4 58.49(7) . .
I8 Cu5 Cu4 140.02(7) . .
I7 Cu5 Cu4 60.21(9) . .
I5 Cu5 Cu6 55.90(3) . .
I11 Cu5 Cu6 62.08(3) . .
I8 Cu5 Cu6 157.47(4) . .
I7 Cu5 Cu6 102.83(4) . .
Cu4 Cu5 Cu6 57.82(8) . .
I5 Cu5 Cu7 147.51(4) . .
I11 Cu5 Cu7 58.39(3) . .
I8 Cu5 Cu7 57.09(3) . .
I7 Cu5 Cu7 102.32(3) . .
Cu4 Cu5 Cu7 91.83(5) . .
Cu6 Cu5 Cu7 120.42(4) . .
Cu4B Cu4 I9 78.0(4) . .
Cu4B Cu4 I6 74.1(4) . 4_565
I9 Cu4 I6 114.50(7) . 4_565
Cu4B Cu4 I11 72.8(5) . .
I9 Cu4 I11 106.88(8) . .
I6 Cu4 I11 118.81(14) 4_565 .
Cu4B Cu4 Cu6 71.1(5) . .
I9 Cu4 Cu6 149.10(17) . .
I6 Cu4 Cu6 58.25(6) 4_565 .
I11 Cu4 Cu6 62.89(7) . .
Cu4B Cu4 I7 172.3(5) . .
I9 Cu4 I7 107.31(14) . .
I6 Cu4 I7 98.38(9) 4_565 .
I11 Cu4 I7 110.20(8) . .
Cu6 Cu4 I7 103.55(7) . .
Cu4B Cu4 Cu5 121.7(6) . .
I9 Cu4 Cu5 140.42(11) . .
I6 Cu4 Cu5 104.33(7) 4_565 .
I11 Cu4 Cu5 56.98(4) . .
Cu6 Cu4 Cu5 61.23(5) . .
I7 Cu4 Cu5 57.74(6) . .
Cu4B Cu4 Cu8 131.0(5) . .
I9 Cu4 Cu8 55.96(6) . .
I6 Cu4 Cu8 136.88(13) 4_565 .
I11 Cu4 Cu8 103.33(7) . .
Cu6 Cu4 Cu8 151.69(10) . .
I7 Cu4 Cu8 55.93(8) . .
Cu5 Cu4 Cu8 90.47(10) . .
Cu4 Cu4B I9 83.3(5) . .
Cu4 Cu4B I6 87.6(8) . 4_565
I9 Cu4B I6 119.5(2) . 4_565
Cu4 Cu4B I11 89.2(10) . .
I9 Cu4B I11 111.88(19) . .
I6 Cu4B I11 127.7(3) 4_565 .
Cu4 Cu4B Cu6 91.3(10) . .
I9 Cu4B Cu6 174.4(13) . .
I6 Cu4B Cu6 61.34(12) 4_565 .
I11 Cu4B Cu6 66.56(13) . .
I3 Cu3 I10 112.20(4) . .
I3 Cu3 I7 111.60(4) . .
I10 Cu3 I7 109.18(4) . .
I3 Cu3 I8 116.79(4) . .
I10 Cu3 I8 108.59(4) . .
I7 Cu3 I8 97.40(4) . .
I3 Cu3 Cu8 111.29(5) . .
I10 Cu3 Cu8 56.62(3) . .
I7 Cu3 Cu8 56.84(3) . .
I8 Cu3 Cu8 131.34(4) . .
I3 Cu3 Cu1 55.02(3) . .
I10 Cu3 Cu1 110.30(5) . .
I7 Cu3 Cu1 60.65(3) . .
I8 Cu3 Cu1 139.89(5) . .
Cu8 Cu3 Cu1 67.08(4) . .
I3 Cu3 Cu7 149.23(5) . .
I10 Cu3 Cu7 55.50(3) . .
I7 Cu3 Cu7 99.15(4) . .
I8 Cu3 Cu7 55.53(3) . .
Cu8 Cu3 Cu7 86.08(4) . .
Cu1 Cu3 Cu7 152.18(5) . .
I2 Cu2 I1 126.77(5) . .
I2 Cu2 I4 114.15(4) . .
I1 Cu2 I4 119.01(4) . .
I2 Cu2 Cu1 169.54(5) . .
I1 Cu2 Cu1 58.86(3) . .
I4 Cu2 Cu1 60.55(4) . .
I3 Cu1 I1 119.57(5) . .
I3 Cu1 Cu2 135.45(5) . .
I1 Cu1 Cu2 56.81(4) . .
I3 Cu1 I4 109.69(4) . .
I1 Cu1 I4 115.53(4) . .
Cu2 Cu1 I4 59.10(4) . .
I3 Cu1 I7 108.50(4) . .
I1 Cu1 I7 101.30(4) . .
Cu2 Cu1 I7 115.77(4) . .
I4 Cu1 I7 99.62(4) . .
I3 Cu1 Cu3 55.66(3) . .
I1 Cu1 Cu3 143.36(5) . .
Cu2 Cu1 Cu3 155.89(6) . .
I4 Cu1 Cu3 98.04(4) . .
I7 Cu1 Cu3 56.69(3) . .
C25 N5 C21 120.7(5) . .
C25 N5 C26 118.7(5) . .
C21 N5 C26 120.6(5) . .
C8 N2 C10 120.2(5) . .
C8 N2 Cu9 123.2(4) . .
C10 N2 Cu9 116.4(4) . .
C18 N4 C20 119.4(5) . .
C18 N4 Cu9 124.5(4) . .
C20 N4 Cu9 115.6(4) . .
C27 N6 C31 120.4(5) . .
C27 N6 C32 121.4(5) . .
C31 N6 C32 118.2(6) . .
C11 N3 C19 118.3(6) . .
C11 N3 Cu9 128.4(4) . .
C19 N3 Cu9 113.2(4) . .
C9 N1 C1 118.7(5) . .
C9 N1 Cu9 112.2(4) . .
C1 N1 Cu9 128.9(4) . .
N6 C27 C28 119.6(6) . .
N6 C27 C21 119.6(5) . .
C28 C27 C21 120.8(6) . .
N5 C21 C22 118.5(6) . .
N5 C21 C27 119.0(5) . .
C22 C21 C27 122.4(5) . .
N5 C25 C24 121.7(6) . .
N3 C19 C14 121.1(6) . .
N3 C19 C20 114.9(5) . .
C14 C19 C20 124.1(6) . .
N2 C10 C5 120.2(6) . .
N2 C10 C9 115.9(5) . .
C5 C10 C9 123.8(6) . .
N4 C20 C15 120.4(6) . .
N4 C20 C19 115.9(5) . .
C15 C20 C19 123.8(6) . .
N1 C1 C2 122.1(6) . .
N1 C9 C4 121.2(6) . .
N1 C9 C10 115.3(5) . .
C4 C9 C10 123.5(6) . .
C30 C31 N6 120.9(6) . .
C27 C28 C29 120.5(6) . .
C30 C29 C28 118.6(6) . .
C24 C23 C22 119.0(6) . .
C21 C22 C23 121.0(6) . .
N2 C8 C7 121.6(7) . .
C20 C15 C16 119.8(7) . .
N4 C18 C17 121.9(7) . .
C16 C17 C18 119.8(7) . .
N3 C11 C12 123.7(7) . .
C31 C30 C29 120.0(6) . .
C25 C24 C23 119.0(6) . .
C3 C4 C9 119.5(7) . .
C19 C14 C13 119.1(7) . .
C3 C2 C1 118.7(6) . .
C13 C12 C11 118.5(8) . .
C17 C16 C15 118.8(6) . .
C6 C7 C8 119.3(7) . .
C12 C13 C14 119.2(7) . .
C10 C5 C6 119.3(7) . .
C7 C6 C5 119.4(7) . .
C2 C3 C4 119.7(6) . .

loop_
_geom_bond_atom_site_label_1
_geom_bond_atom_site_label_2
_geom_bond_distance
_geom_bond_site_symmetry_2
I11 Cu4B 2.572(5) .
I11 Cu5 2.6483(10) .
I11 Cu4 2.693(3) .
I11 Cu7 2.7102(10) .
I11 Cu6 2.8452(11) .
I10 Cu8 2.6283(9) .
I10 Cu7 2.6349(10) .
I10 Cu3 2.6370(11) .
I9 Cu4B 2.542(5) .
I9 Cu4 2.581(2) .
I9 Cu8 2.6063(9) .
I8 Cu6 2.6677(10) 4_566
I8 Cu7 2.6893(10) .
I8 Cu5 2.7295(10) .
I8 Cu3 2.7761(13) .
I7 Cu8 2.6920(9) .
I7 Cu5 2.7297(10) .
I7 Cu3 2.7660(12) .
I7 Cu4 2.801(4) .
I7 Cu1 2.8849(12) .
I6 Cu4B 2.566(5) 4_566
I6 Cu6 2.6416(10) 4_566
I6 Cu7 2.6595(10) .
I6 Cu4 2.665(2) 4_566
I5 Cu6 2.5745(10) .
I5 Cu5 2.6155(9) .
I4 Cu8 2.6630(9) .
I4 Cu2 2.6872(14) .
I4 Cu1 2.7270(12) .
I3 Cu1 2.5751(11) .
I3 Cu3 2.5949(12) .
I2 Cu2 2.5243(11) .
I12 Cu9 2.6134(9) .
I1 Cu2 2.5265(13) .
I1 Cu1 2.5840(12) .
Cu9 N2 1.980(5) .
Cu9 N4 1.995(5) .
Cu9 N3 2.099(5) .
Cu9 N1 2.123(5) .
Cu8 Cu3 2.8857(14) .
Cu8 Cu4 2.934(4) .
Cu7 Cu5 2.8908(12) .
Cu7 Cu6 2.9007(13) 4_566
Cu7 Cu3 2.9833(14) .
Cu6 Cu4B 2.613(5) .
Cu6 I6 2.6417(10) 4_565
Cu6 I8 2.6676(10) 4_565
Cu6 Cu4 2.760(3) .
Cu6 Cu5 2.8586(13) .
Cu6 Cu7 2.9008(13) 4_565
Cu5 Cu4 2.851(2) .
Cu4 Cu4B 0.83(3) .
Cu4 I6 2.665(2) 4_565
Cu4B I6 2.566(5) 4_565
Cu3 Cu1 2.9402(16) .
Cu2 Cu1 2.7213(15) .
N5 C25 1.347(8) .
N5 C21 1.366(7) .
N5 C26 1.485(8) .
N2 C8 1.326(8) .
N2 C10 1.350(8) .
N4 C18 1.333(8) .
N4 C20 1.349(8) .
N6 C27 1.353(8) .
N6 C31 1.357(8) .
N6 C32 1.473(8) .
N3 C11 1.331(8) .
N3 C19 1.341(8) .
N1 C9 1.346(7) .
N1 C1 1.350(8) .
C27 C28 1.369(9) .
C27 C21 1.485(8) .
C21 C22 1.368(9) .
C25 C24 1.353(10) .
C19 C14 1.380(10) .
C19 C20 1.477(9) .
C10 C5 1.383(9) .
C10 C9 1.467(9) .
C20 C15 1.373(8) .
C1 C2 1.382(9) .
C9 C4 1.378(9) .
C31 C30 1.354(10) .
C28 C29 1.385(9) .
C29 C30 1.377(10) .
C23 C24 1.380(10) .
C23 C22 1.383(10) .
C8 C7 1.383(10) .
C15 C16 1.394(11) .
C18 C17 1.377(9) .
C17 C16 1.344(12) .
C11 C12 1.360(10) .
C4 C3 1.377(11) .
C14 C13 1.391(12) .
C2 C3 1.363(11) .
C12 C13 1.355(12) .
C7 C6 1.354(12) .
C5 C6 1.389(12) .

loop_
_geom_hbond_atom_site_label_D
_geom_hbond_atom_site_label_H
_geom_hbond_atom_site_label_A
_geom_hbond_distance_DH
_geom_hbond_distance_HA
_geom_hbond_distance_DA
_geom_hbond_angle_DHA
_geom_hbond_site_symmetry_A
C7 H7 I7 0.93 2.97 3.782(7) 146.9 2_656
C26 H26B I4 0.96 3.01 3.772(7) 137.4 2_556
C32 H32C I9 0.96 2.88 3.821(7) 167.4 .
